data_2020107
loop_
_publ_author_name
'Ponomarova, Vira V.'
'Rusanova, Julia A.'
'Rusanov, Eduard B.'
'Domasevitch, Konstantin V.'

_publ_section_title
;
 Unusual centrosymmetric structure of [<i>M</i>(18-crown-6)]^+^ (<i>M</i>
 = Rb, Cs and NH~4~) complexes stabilized in an environment of
 hexachloridoantimonate(V) anions
;
_journal_coeditor_code EG3188
_journal_issue 10
_journal_name_full 'Acta Crystallographica Section C'
_journal_page_first
;
;
_journal_paper_doi 10.1107/S2053229615015430
_journal_volume 71
_journal_year 2015
_chemical_formula_iupac '[Rb (C12 H24 O6)] , [Sb Cl6]'
_chemical_formula_moiety 'Rb +, C12 H24 O6, Sb Cl6 -'
_chemical_formula_sum 'C12 H24 Cl6 O6 Rb Sb'
_chemical_formula_weight 684.23
_chemical_name_systematic
;
(1,4,7,10,13,16-Hexaoxacyclooctadecane)rubidium hexachloridoantimonate(V)
;
_space_group_IT_number 148
_space_group_name_Hall '-R 3'
_symmetry_cell_setting trigonal
_symmetry_space_group_name_Hall '-R 3'
_symmetry_space_group_name_H-M 'R -3 :H'
_atom_sites_solution_hydrogens geom
_atom_sites_solution_primary direct
_atom_sites_solution_secondary difmap
_audit_creation_method SHELXL97
_cell_angle_alpha 90.00
_cell_angle_beta 90.00
_cell_angle_gamma 120.00
_cell_formula_units_Z 3
_cell_length_a 14.1011(10)
_cell_length_b 14.1011(10)
_cell_length_c 10.0850(9)
_cell_measurement_reflns_used 24
_cell_measurement_temperature 223(2)
_cell_measurement_theta_max 17.77
_cell_measurement_theta_min 12.11
_cell_volume 1736.7(2)
_computing_cell_refinement
;
CAD4 Express (Enraf--Nonius, 1994)
;
_computing_data_collection
;
CAD4 Express (Enraf--Nonius, 1994)
;
_computing_data_reduction
;
XCAD4 (Harms & Wocadlo, 1995)
;
_computing_molecular_graphics
;
DIAMOND (Brandenburg, 1999)
;
_computing_publication_material
;
WinGX (Farrugia, 2012)
;
_computing_structure_refinement
;
SHELXL97 (Sheldrick, 2008)
;
_computing_structure_solution
;
SHELXS97 (Sheldrick, 2008)
;
_diffrn_ambient_temperature 223(2)
_diffrn_measured_fraction_theta_full 0.997
_diffrn_measured_fraction_theta_max 0.997
_diffrn_measurement_device_type 'Enraf--Nonius CAD4'
_diffrn_measurement_method 'non-profiled \w--2\q scans'
_diffrn_radiation_monochromator graphite
_diffrn_radiation_source 'fine-focus sealed tube'
_diffrn_radiation_type MoK\a
_diffrn_radiation_wavelength 0.71073
_diffrn_reflns_av_R_equivalents 0.0725
_diffrn_reflns_av_sigmaI/netI 0.0528
_diffrn_reflns_limit_h_max 16
_diffrn_reflns_limit_h_min -16
_diffrn_reflns_limit_k_max 16
_diffrn_reflns_limit_k_min -16
_diffrn_reflns_limit_l_max 12
_diffrn_reflns_limit_l_min -10
_diffrn_reflns_number 2016
_diffrn_reflns_theta_full 25.20
_diffrn_reflns_theta_max 25.20
_diffrn_reflns_theta_min 2.62
_diffrn_standards_decay_% 0
_diffrn_standards_interval_time 120
_diffrn_standards_number 3
_exptl_absorpt_coefficient_mu 3.997
_exptl_absorpt_correction_T_max 0.5020
_exptl_absorpt_correction_T_min 0.4230
_exptl_absorpt_correction_type psi-scan
_exptl_absorpt_process_details
;
(North <i>et al.</i>,  1968)
;
_exptl_crystal_colour colourless
_exptl_crystal_density_diffrn 1.963
_exptl_crystal_density_method 'not measured'
_exptl_crystal_description prism
_exptl_crystal_F_000 1002
_exptl_crystal_size_max 0.26
_exptl_crystal_size_mid 0.22
_exptl_crystal_size_min 0.20
_refine_diff_density_max 0.353
_refine_diff_density_min -0.422
_refine_ls_extinction_method none
_refine_ls_goodness_of_fit_ref 1.051
_refine_ls_hydrogen_treatment constr
_refine_ls_matrix_type full
_refine_ls_number_parameters 42
_refine_ls_number_reflns 697
_refine_ls_number_restraints 0
_refine_ls_restrained_S_all 1.051
_refine_ls_R_factor_all 0.0292
_refine_ls_R_factor_gt 0.0263
_refine_ls_shift/su_max 0.000
_refine_ls_shift/su_mean 0.000
_refine_ls_structure_factor_coef Fsqd
_refine_ls_weighting_details 'calc w = 1/[\s^2^(Fo^2^)+(0.0186P)^2^+0.0000P] where P=(Fo^2^+2Fc^2^)/3'
_refine_ls_weighting_scheme calc
_refine_ls_wR_factor_gt 0.0635
_refine_ls_wR_factor_ref 0.0649
_reflns_number_gt 635
_reflns_number_total 697
_reflns_threshold_expression I>2\s(I)
_cod_data_source_file eg3188sup1.cif
_cod_data_source_block 1
_cod_original_sg_symbol_H-M 'R -3'
_cod_database_code 2020107
_cod_database_fobs_code 2020107

loop_
_symmetry_equiv_pos_as_xyz
'x, y, z'
'-y, x-y, z'
'-x+y, -x, z'
'x+2/3, y+1/3, z+1/3'
'-y+2/3, x-y+1/3, z+1/3'
'-x+y+2/3, -x+1/3, z+1/3'
'x+1/3, y+2/3, z+2/3'
'-y+1/3, x-y+2/3, z+2/3'
'-x+y+1/3, -x+2/3, z+2/3'
'-x, -y, -z'
'y, -x+y, -z'
'x-y, x, -z'
'-x+2/3, -y+1/3, -z+1/3'
'y+2/3, -x+y+1/3, -z+1/3'
'x-y+2/3, x+1/3, -z+1/3'
'-x+1/3, -y+2/3, -z+2/3'
'y+1/3, -x+y+2/3, -z+2/3'
'x-y+1/3, x+2/3, -z+2/3'

loop_
_atom_site_type_symbol
_atom_site_label
_atom_site_fract_x
_atom_site_fract_y
_atom_site_fract_z
_atom_site_U_iso_or_equiv
_atom_site_adp_type
_atom_site_calc_flag
_atom_site_refinement_flags
_atom_site_occupancy
_atom_site_symmetry_multiplicity
Sb Sb1 0.0000 0.0000 0.0000 0.02973(17) Uani d S 1 6
Rb Rb1 0.0000 0.0000 0.45233(13) 0.0483(4) Uani d SP 0.50 3
Cl Cl1 0.15794(7) 0.07923(8) 0.13513(9) 0.0523(3) Uani d . 1 1
O O1 0.22441(17) 0.16174(17) 0.5233(2) 0.0412(6) Uani d . 1 1
C C1 0.2971(3) 0.1260(3) 0.4783(4) 0.0438(8) Uani d . 1 1
H H1A 0.3721 0.1783 0.5059 0.053 Uiso calc R 1 1
H H1B 0.2953 0.1216 0.3813 0.053 Uiso calc R 1 1
C C2 0.2621(3) 0.0152(3) 0.5368(3) 0.0437(8) Uani d . 1 1
H H2A 0.3183 -0.0049 0.5206 0.052 Uiso calc R 1 1
H H2B 0.2522 0.0167 0.6329 0.052 Uiso calc R 1 1

loop_
_atom_site_aniso_label
_atom_site_aniso_U_11
_atom_site_aniso_U_22
_atom_site_aniso_U_33
_atom_site_aniso_U_12
_atom_site_aniso_U_13
_atom_site_aniso_U_23
Sb1 0.0274(2) 0.0274(2) 0.0344(3) 0.01370(10) 0.000 0.000
Rb1 0.0288(3) 0.0288(3) 0.0874(10) 0.01439(17) 0.000 0.000
Cl1 0.0416(5) 0.0493(5) 0.0630(6) 0.0206(4) -0.0192(4) -0.0097(4)
O1 0.0317(11) 0.0344(12) 0.0563(14) 0.0156(10) 0.0081(10) 0.0068(10)
C1 0.0249(16) 0.0460(19) 0.056(2) 0.0143(15) 0.0017(14) -0.0084(17)
C2 0.0366(18) 0.053(2) 0.0489(18) 0.0274(17) -0.0064(15) -0.0063(16)

loop_
_atom_type_symbol
_atom_type_description
_atom_type_scat_dispersion_real
_atom_type_scat_dispersion_imag
_atom_type_scat_source
C C 0.0033 0.0016 'International Tables Vol C Tables 4.2.6.8 and 6.1.1.4'
H H 0.0000 0.0000 'International Tables Vol C Tables 4.2.6.8 and 6.1.1.4'
O O 0.0106 0.0060 'International Tables Vol C Tables 4.2.6.8 and 6.1.1.4'
Cl Cl 0.1484 0.1585 'International Tables Vol C Tables 4.2.6.8 and 6.1.1.4'
Rb Rb -0.9393 2.9676 'International Tables Vol C Tables 4.2.6.8 and 6.1.1.4'
Sb Sb -0.5866 1.5461 'International Tables Vol C Tables 4.2.6.8 and 6.1.1.4'

loop_
_geom_angle_atom_site_label_1
_geom_angle_atom_site_label_2
_geom_angle_atom_site_label_3
_geom_angle_site_symmetry_1
_geom_angle_site_symmetry_3
_geom_angle
_geom_angle_publ_flag
Cl1 Sb1 Cl1 10 . 180 ?
Cl1 Sb1 Cl1 10 3 89.97(4) ?
Cl1 Sb1 Cl1 . 3 90.03(4) y
Cl1 Sb1 Cl1 10 11 90.03(4) ?
Cl1 Sb1 Cl1 . 11 89.97(4) ?
Cl1 Sb1 Cl1 3 11 89.97(4) ?
Cl1 Sb1 Cl1 10 12 90.03(4) ?
Cl1 Sb1 Cl1 . 12 89.97(4) ?
Cl1 Sb1 Cl1 3 12 180 ?
Cl1 Sb1 Cl1 11 12 90.03(4) ?
Cl1 Sb1 Cl1 10 2 89.97(4) ?
Cl1 Sb1 Cl1 . 2 90.03(4) ?
Cl1 Sb1 Cl1 3 2 90.03(4) ?
Cl1 Sb1 Cl1 11 2 180 ?
Cl1 Sb1 Cl1 12 2 89.97(4) ?
O1 Rb1 O1 10_556 12_556 119.261(16) ?
O1 Rb1 O1 10_556 11_556 119.261(16) y
O1 Rb1 O1 12_556 11_556 119.261(17) ?
O1 Rb1 O1 10_556 . 160.83(5) y
O1 Rb1 O1 12_556 . 59.728(14) ?
O1 Rb1 O1 11_556 . 59.728(14) y
O1 Rb1 O1 10_556 3 59.728(14) ?
O1 Rb1 O1 12_556 3 160.83(5) ?
O1 Rb1 O1 11_556 3 59.728(14) ?
O1 Rb1 O1 . 3 114.18(4) y
O1 Rb1 O1 10_556 2 59.728(14) ?
O1 Rb1 O1 12_556 2 59.728(14) ?
O1 Rb1 O1 11_556 2 160.83(5) ?
O1 Rb1 O1 . 2 114.18(4) ?
O1 Rb1 O1 3 2 114.18(4) ?
O1 Rb1 Cl1 10_556 3 73.47(5) ?
O1 Rb1 Cl1 12_556 3 124.94(6) ?
O1 Rb1 Cl1 11_556 3 86.21(5) ?
O1 Rb1 Cl1 . 3 124.00(5) ?
O1 Rb1 Cl1 3 3 74.04(5) ?
O1 Rb1 Cl1 2 3 110.28(5) ?
O1 Rb1 Cl1 10_556 . 124.94(6) ?
O1 Rb1 Cl1 12_556 . 86.21(5) ?
O1 Rb1 Cl1 11_556 . 73.47(5) ?
O1 Rb1 Cl1 . . 74.04(5) y
O1 Rb1 Cl1 3 . 110.28(5) y
O1 Rb1 Cl1 2 . 124.00(5) ?
Cl1 Rb1 Cl1 3 . 53.13(3) y
O1 Rb1 Cl1 10_556 2 86.21(5) ?
O1 Rb1 Cl1 12_556 2 73.47(5) ?
O1 Rb1 Cl1 11_556 2 124.94(6) ?
O1 Rb1 Cl1 . 2 110.28(5) ?
O1 Rb1 Cl1 3 2 124.00(5) ?
O1 Rb1 Cl1 2 2 74.04(5) ?
Cl1 Rb1 Cl1 3 2 53.13(3) ?
Cl1 Rb1 Cl1 . 2 53.13(3) ?
Sb1 Cl1 Rb1 . . 94.16(3) ?
C2 O1 C1 12_556 . 112.0(3) ?
C2 O1 Rb1 12_556 10_556 116.14(19) ?
C1 O1 Rb1 . 10_556 116.98(18) ?
C2 O1 Rb1 12_556 . 106.74(18) ?
C1 O1 Rb1 . . 109.66(18) ?
O1 C1 C2 . . 108.8(3) ?
O1 C1 H1A . . 109.9 ?
C2 C1 H1A . . 109.9 ?
O1 C1 H1B . . 109.9 ?
C2 C1 H1B . . 109.9 ?
H1A C1 H1B . . 108.3 ?
O1 C2 C1 11_556 . 108.5(3) ?
O1 C2 H2A 11_556 . 110.0 ?
C1 C2 H2A . . 110.0 ?
O1 C2 H2B 11_556 . 110.0 ?
C1 C2 H2B . . 110.0 ?
H2A C2 H2B . . 108.4 ?

loop_
_geom_bond_atom_site_label_1
_geom_bond_atom_site_label_2
_geom_bond_site_symmetry_2
_geom_bond_distance
_geom_bond_publ_flag
Sb1 Cl1 10 2.3617(8) ?
Sb1 Cl1 . 2.3617(8) y
Sb1 Cl1 3 2.3617(8) ?
Sb1 Cl1 11 2.3617(8) ?
Sb1 Cl1 12 2.3617(8) ?
Sb1 Cl1 2 2.3617(8) ?
Rb1 O1 10_556 2.839(2) ?
Rb1 O1 12_556 2.839(2) ?
Rb1 O1 11_556 2.839(2) y
Rb1 O1 . 2.917(2) y
Rb1 O1 3 2.917(2) ?
Rb1 O1 2 2.917(2) ?
Rb1 Cl1 3 3.7353(16) ?
Rb1 Cl1 . 3.7353(16) y
Rb1 Cl1 2 3.7353(16) ?
O1 C2 12_556 1.422(4) ?
O1 C1 . 1.424(4) ?
C1 C2 . 1.504(5) ?
C1 H1A . 0.9800 ?
C1 H1B . 0.9800 ?
C2 H2A . 0.9800 ?
C2 H2B . 0.9800 ?

loop_
_geom_torsion_atom_site_label_1
_geom_torsion_atom_site_label_2
_geom_torsion_atom_site_label_3
_geom_torsion_atom_site_label_4
_geom_torsion_site_symmetry_1
_geom_torsion_site_symmetry_4
_geom_torsion
_geom_torsion_publ_flag
Cl1 Sb1 Cl1 Rb1 3 . -45.014(18) ?
Cl1 Sb1 Cl1 Rb1 11 . -134.986(18) ?
Cl1 Sb1 Cl1 Rb1 12 . 134.986(18) ?
Cl1 Sb1 Cl1 Rb1 2 . 45.014(18) ?
O1 Rb1 Cl1 Sb1 10_556 . 17.33(7) ?
O1 Rb1 Cl1 Sb1 12_556 . -106.12(5) ?
O1 Rb1 Cl1 Sb1 11_556 . 131.83(6) ?
O1 Rb1 Cl1 Sb1 . . -165.69(5) ?
O1 Rb1 Cl1 Sb1 3 . 83.92(6) ?
O1 Rb1 Cl1 Sb1 2 . -56.97(6) ?
Cl1 Rb1 Cl1 Sb1 3 . 33.987(5) ?
Cl1 Rb1 Cl1 Sb1 2 . -33.987(5) ?
O1 Rb1 O1 C2 10_556 12_556 -122.41(19) ?
O1 Rb1 O1 C2 12_556 12_556 -29.86(17) ?
O1 Rb1 O1 C2 11_556 12_556 145.0(2) ?
O1 Rb1 O1 C2 3 12_556 170.62(16) ?
O1 Rb1 O1 C2 2 12_556 -55.4(2) ?
Cl1 Rb1 O1 C2 3 12_556 84.11(19) ?
Cl1 Rb1 O1 C2 . 12_556 65.15(18) ?
Cl1 Rb1 O1 C2 2 12_556 25.6(2) ?
O1 Rb1 O1 C1 10_556 . 116.1(2) ?
O1 Rb1 O1 C1 12_556 . -151.4(3) ?
O1 Rb1 O1 C1 11_556 . 23.52(18) ?
O1 Rb1 O1 C1 3 . 49.1(2) ?
O1 Rb1 O1 C1 2 . -176.96(18) ?
Cl1 Rb1 O1 C1 3 . -37.4(2) ?
Cl1 Rb1 O1 C1 . . -56.4(2) ?
Cl1 Rb1 O1 C1 2 . -95.9(2) ?
C2 O1 C1 C2 12_556 . -175.1(2) y
Rb1 O1 C1 C2 10_556 . -37.4(3) ?
Rb1 O1 C1 C2 . . -56.8(3) ?
O1 C1 C2 O1 . 11_556 70.0(4) y
